data_4309032
loop_
_publ_author_name
'Andriy V. Tkachuk'
'Arthur Mar'

_publ_section_title
;
Structure and Physical Properties of Ternary Rare-Earth Cobalt Bismuth
Intermetallics (RE)12Co5Bi (RE = Y, Gd, Tb, Dy, Ho, Er, Tm)
;
_journal_name_full 'Inorganic Chemistry'
_journal_page_first 2272
_journal_page_last 2281
_journal_paper_doi 10.1021/ic048195p
_journal_volume 44
_journal_year 2005
_chemical_formula_sum 'Co Ho2'
_space_group_IT_number 227
_symmetry_cell_setting cubic
_symmetry_space_group_name_Hall '-F 4vw 2vw 3'
_symmetry_space_group_name_H-M 'F d -3 m :2'
_cell_angle_alpha 90.00000
_cell_angle_beta 90.00000
_cell_angle_gamma 90.00000
_cell_formula_units_Z 8
_cell_length_a 7.18337
_cell_length_b 7.18337
_cell_length_c 7.18337
_cell_volume 370.668
_computing_structure_refinement FULLPROF
_diffrn_radiation_type X-ray
_pd_instr_location ' ?'
_pd_meas_2theta_range_inc 0.005000
_pd_meas_2theta_range_max 67.88500
_pd_meas_2theta_range_min 5.00000
_pd_meas_number_of_points 0
_pd_proc_2theta_range_inc 0.005000
_pd_proc_2theta_range_max 67.8888
_pd_proc_2theta_range_min 5.0038
_pd_proc_ls_pref_orient_corr ' ?'
_pd_proc_ls_prof_R_factor 5.8231
_pd_proc_ls_prof_wR_expected 3.9483
_pd_proc_ls_prof_wR_factor 8.8031
_pd_proc_wavelength 0.699505
_pd_spec_mounting ' ?'
_refine_ls_number_parameters 27
_refine_ls_number_reflns 54
_refine_ls_number_restraints 0
_refine_ls_R_I_factor 5.5790
_cod_data_source_file ic048195psi20041221_012217_2.cif
_cod_data_source_block HoCo2
_cod_depositor_comments
;
The following automatic conversions were performed:
'_symmetry_cell_setting' value 'Cubic' changed to 'cubic' according to
'/home/saulius/struct/CIF-dictionaries/cif_core.dic' dictionary named
'cif_core.dic' version 2.4.1 from 2010-06-29.

Automatic conversion script
Id: cif_fix_enum 1527 2010-12-29 10:47:43Z saulius 
;
_cod_original_cell_volume 370.66800
_cod_original_sg_symbol_H-M 'F d -3 m'
_cod_database_code 4309032
_pd_proc_ls_prof_cr_factor 15.2110
_pd_proc_ls_prof_cwr_factor 17.0092
_pd_proc_ls_prof_cwr_expected 7.6289
_pd_proc_ls_prof_chi2 4.9710
_pd_proc_ls_prof_echi2 4.9710

loop_
_symmetry_equiv_pos_as_xyz
x,y,z
x,-y+1/4,-z+1/4
-x+1/4,y,-z+1/4
-x+1/4,-y+1/4,z
y,z,x
-y+1/4,-z+1/4,x
y,-z+1/4,-x+1/4
-y+1/4,z,-x+1/4
z,x,y
-z+1/4,x,-y+1/4
-z+1/4,-x+1/4,y
z,-x+1/4,-y+1/4
y,x,z
-y+1/4,x,-z+1/4
y,-x+1/4,-z+1/4
-y+1/4,-x+1/4,z
z,y,x
-z+1/4,-y+1/4,x
-z+1/4,y,-x+1/4
z,-y+1/4,-x+1/4
x,z,y
x,-z+1/4,-y+1/4
-x+1/4,-z+1/4,y
-x+1/4,z,-y+1/4
-x,-y,-z
-x,y+3/4,z+3/4
x+3/4,-y,z+3/4
x+3/4,y+3/4,-z
-y,-z,-x
y+3/4,z+3/4,-x
-y,z+3/4,x+3/4
y+3/4,-z,x+3/4
-z,-x,-y
z+3/4,-x,y+3/4
z+3/4,x+3/4,-y
-z,x+3/4,y+3/4
-y,-x,-z
y+3/4,-x,z+3/4
-y,x+3/4,z+3/4
y+3/4,x+3/4,-z
-z,-y,-x
z+3/4,y+3/4,-x
z+3/4,-y,x+3/4
-z,y+3/4,x+3/4
-x,-z,-y
-x,z+3/4,y+3/4
x+3/4,z+3/4,-y
x+3/4,-z,y+3/4
x+1/2,y+1/2,z
x+1/2,-y+3/4,-z+1/4
-x+3/4,y+1/2,-z+1/4
-x+3/4,-y+3/4,z
y+1/2,z+1/2,x
-y+3/4,-z+3/4,x
y+1/2,-z+3/4,-x+1/4
-y+3/4,z+1/2,-x+1/4
z+1/2,x+1/2,y
-z+3/4,x+1/2,-y+1/4
-z+3/4,-x+3/4,y
z+1/2,-x+3/4,-y+1/4
y+1/2,x+1/2,z
-y+3/4,x+1/2,-z+1/4
y+1/2,-x+3/4,-z+1/4
-y+3/4,-x+3/4,z
z+1/2,y+1/2,x
-z+3/4,-y+3/4,x
-z+3/4,y+1/2,-x+1/4
z+1/2,-y+3/4,-x+1/4
x+1/2,z+1/2,y
x+1/2,-z+3/4,-y+1/4
-x+3/4,-z+3/4,y
-x+3/4,z+1/2,-y+1/4
-x+1/2,-y+1/2,-z
-x+1/2,y+1/4,z+3/4
x+1/4,-y+1/2,z+3/4
x+1/4,y+1/4,-z
-y+1/2,-z+1/2,-x
y+1/4,z+1/4,-x
-y+1/2,z+1/4,x+3/4
y+1/4,-z+1/2,x+3/4
-z+1/2,-x+1/2,-y
z+1/4,-x+1/2,y+3/4
z+1/4,x+1/4,-y
-z+1/2,x+1/4,y+3/4
-y+1/2,-x+1/2,-z
y+1/4,-x+1/2,z+3/4
-y+1/2,x+1/4,z+3/4
y+1/4,x+1/4,-z
-z+1/2,-y+1/2,-x
z+1/4,y+1/4,-x
z+1/4,-y+1/2,x+3/4
-z+1/2,y+1/4,x+3/4
-x+1/2,-z+1/2,-y
-x+1/2,z+1/4,y+3/4
x+1/4,z+1/4,-y
x+1/4,-z+1/2,y+3/4
x+1/2,y,z+1/2
x+1/2,-y+1/4,-z+3/4
-x+3/4,y,-z+3/4
-x+3/4,-y+1/4,z+1/2
y+1/2,z,x+1/2
-y+3/4,-z+1/4,x+1/2
y+1/2,-z+1/4,-x+3/4
-y+3/4,z,-x+3/4
z+1/2,x,y+1/2
-z+3/4,x,-y+3/4
-z+3/4,-x+1/4,y+1/2
z+1/2,-x+1/4,-y+3/4
y+1/2,x,z+1/2
-y+3/4,x,-z+3/4
y+1/2,-x+1/4,-z+3/4
-y+3/4,-x+1/4,z+1/2
z+1/2,y,x+1/2
-z+3/4,-y+1/4,x+1/2
-z+3/4,y,-x+3/4
z+1/2,-y+1/4,-x+3/4
x+1/2,z,y+1/2
x+1/2,-z+1/4,-y+3/4
-x+3/4,-z+1/4,y+1/2
-x+3/4,z,-y+3/4
-x+1/2,-y,-z+1/2
-x+1/2,y+3/4,z+1/4
x+1/4,-y,z+1/4
x+1/4,y+3/4,-z+1/2
-y+1/2,-z,-x+1/2
y+1/4,z+3/4,-x+1/2
-y+1/2,z+3/4,x+1/4
y+1/4,-z,x+1/4
-z+1/2,-x,-y+1/2
z+1/4,-x,y+1/4
z+1/4,x+3/4,-y+1/2
-z+1/2,x+3/4,y+1/4
-y+1/2,-x,-z+1/2
y+1/4,-x,z+1/4
-y+1/2,x+3/4,z+1/4
y+1/4,x+3/4,-z+1/2
-z+1/2,-y,-x+1/2
z+1/4,y+3/4,-x+1/2
z+1/4,-y,x+1/4
-z+1/2,y+3/4,x+1/4
-x+1/2,-z,-y+1/2
-x+1/2,z+3/4,y+1/4
x+1/4,z+3/4,-y+1/2
x+1/4,-z,y+1/4
x,y+1/2,z+1/2
x,-y+3/4,-z+3/4
-x+1/4,y+1/2,-z+3/4
-x+1/4,-y+3/4,z+1/2
y,z+1/2,x+1/2
-y+1/4,-z+3/4,x+1/2
y,-z+3/4,-x+3/4
-y+1/4,z+1/2,-x+3/4
z,x+1/2,y+1/2
-z+1/4,x+1/2,-y+3/4
-z+1/4,-x+3/4,y+1/2
z,-x+3/4,-y+3/4
y,x+1/2,z+1/2
-y+1/4,x+1/2,-z+3/4
y,-x+3/4,-z+3/4
-y+1/4,-x+3/4,z+1/2
z,y+1/2,x+1/2
-z+1/4,-y+3/4,x+1/2
-z+1/4,y+1/2,-x+3/4
z,-y+3/4,-x+3/4
x,z+1/2,y+1/2
x,-z+3/4,-y+3/4
-x+1/4,-z+3/4,y+1/2
-x+1/4,z+1/2,-y+3/4
-x,-y+1/2,-z+1/2
-x,y+1/4,z+1/4
x+3/4,-y+1/2,z+1/4
x+3/4,y+1/4,-z+1/2
-y,-z+1/2,-x+1/2
y+3/4,z+1/4,-x+1/2
-y,z+1/4,x+1/4
y+3/4,-z+1/2,x+1/4
-z,-x+1/2,-y+1/2
z+3/4,-x+1/2,y+1/4
z+3/4,x+1/4,-y+1/2
-z,x+1/4,y+1/4
-y,-x+1/2,-z+1/2
y+3/4,-x+1/2,z+1/4
-y,x+1/4,z+1/4
y+3/4,x+1/4,-z+1/2
-z,-y+1/2,-x+1/2
z+3/4,y+1/4,-x+1/2
z+3/4,-y+1/2,x+1/4
-z,y+1/4,x+1/4
-x,-z+1/2,-y+1/2
-x,z+1/4,y+1/4
x+3/4,z+1/4,-y+1/2
x+3/4,-z+1/2,y+1/4

loop_
_atom_site_label
_atom_site_fract_x
_atom_site_fract_y
_atom_site_fract_z
_atom_site_U_iso_or_equiv
_atom_site_occupancy
_atom_site_adp_type
_atom_site_type_symbol
Co 0.00000 0.00000 0.00000 0.00560 1.00000 Uiso Co
Ho 0.37500 0.37500 0.37500 0.00660 1.00036 Uiso Ho

loop_
_geom_angle_atom_site_label_1
_geom_angle_atom_site_label_2
_geom_angle_atom_site_label_3
_geom_angle_site_symmetry_1
_geom_angle_site_symmetry_2
_geom_angle_site_symmetry_3
_geom_angle
_geom_angle_publ_flag
? ? ? ? ? ? ? ?

loop_
_geom_bond_atom_site_label_1
_geom_bond_atom_site_label_2
_geom_bond_site_symmetry_1
_geom_bond_site_symmetry_2
_geom_bond_distance
_geom_bond_publ_flag
? ? ? ? ? ?

loop_
_geom_contact_atom_site_label_1
_geom_contact_atom_site_label_2
_geom_contact_distance
_geom_contact_site_symmetry_1
_geom_contact_site_symmetry_2
_geom_contact_publ_flag
? ? ? ? ? ?

loop_
_geom_hbond_atom_site_label_D
_geom_hbond_atom_site_label_H
_geom_hbond_atom_site_label_A
_geom_hbond_site_symmetry_D
_geom_hbond_site_symmetry_H
_geom_hbond_site_symmetry_A
_geom_hbond_distance_DH
_geom_hbond_distance_HA
_geom_hbond_distance_DA
_geom_hbond_angle_DHA
_geom_hbond_publ_flag
? ? ? ? ? ? ? ? ? ? ?

loop_
_geom_torsion_atom_site_label_1
_geom_torsion_atom_site_label_2
_geom_torsion_atom_site_label_3
_geom_torsion_atom_site_label_4
_geom_torsion_site_symmetry_1
_geom_torsion_site_symmetry_2
_geom_torsion_site_symmetry_3
_geom_torsion_site_symmetry_4
_geom_torsion
_geom_torsion_publ_flag
? ? ? ? ? ? ? ? ? ?
